data_5910053
loop_
_publ_author_name
'Wyckoff, R. W. G.'

_publ_section_title
;
Pages 260 from the second edition of Structure of Crystals by Wyckoff
R W G. Published by The Chemical Catalog Company, INC, New York in 1931
& http://jcrystal.com/steffenweber/gallery/StructureTypes/st4.html
;
_journal_name_full 'The second edition of Structure of Crystals'
_journal_page_first 260
_journal_page_last 260
_journal_year 1931
_chemical_formula_structural AuCu3
_chemical_formula_sum 'Au Cu3'
_chemical_name_systematic AuCu3
_space_group_IT_number 221
_symmetry_cell_setting cubic
_symmetry_Int_Tables_number 221
_symmetry_space_group_name_Hall '-P 4 2 3'
_symmetry_space_group_name_H-M 'P m -3 m'
_audit_creation_date 2005-04-11
_audit_creation_method
;
Pages 260 from the second edition of Structure of Crystals by Wyckoff
R W G. Published by The Chemical Catalog Company, INC, New York in 1931
& http://jcrystal.com/steffenweber/gallery/StructureTypes/st4.html
;
_audit_update_record 'created by Girish Upreti, Portland State University'
_cell_angle_alpha 90
_cell_angle_beta 90
_cell_angle_gamma 90
_cell_length_a 3.748
_cell_length_b 3.748
_cell_length_c 3.748
_cell_volume 52.650
_cod_depositor_comments
;
  Moved the _audit_update_record data item out of the loop.

  Antanas Vaitkus,
  2019-03-01
;
_cod_database_code 5910053

loop_
_symmetry_equiv_pos_as_xyz
x,y,z
x,-z,y
x,z,-y
z,y,-x
-z,y,x
-y,x,z
y,-x,z
z,x,y
y,z,x
-y,-z,x
z,-x,-y
-y,z,-x
-z,-x,y
-z,x,-y
y,-z,-x
x,-y,-z
-x,y,-z
-x,-y,z
y,x,-z
-y,-x,-z
z,-y,x
-z,-y,-x
-x,z,y
-x,-z,-y
-x,-y,-z
-x,z,-y
-x,-z,y
-z,-y,x
z,-y,-x
y,-x,-z
-y,x,-z
-z,-x,-y
-y,-z,-x
y,z,-x
-z,x,y
y,-z,x
z,x,-y
z,-x,y
-y,z,x
-x,y,z
x,-y,z
x,y,-z
-y,-x,z
y,x,z
-z,y,-x
z,y,x
x,-z,-y
x,z,y

loop_
_atom_site_fract_x
_atom_site_fract_y
_atom_site_fract_z
_atom_site_label
0.00000 0.00000 0.00000 Au
0.00000 0.50000 0.50000 Cu

loop_
_cod_related_entry_id
_cod_related_entry_database
_cod_related_entry_code
1 MPOD 1000075
